data_1552515
loop_
_publ_author_name
'Price, Jeffrey S.'
'Emslie, David J. H.'

_publ_section_title
;
 Interconversion and reactivity of manganese silyl, silylene, and silene
 complexes
;
_journal_name_full 'Chemical Science'
_journal_paper_doi 10.1039/C9SC04513A
_journal_year 2019
_chemical_formula_moiety 'C25 H59 Mn N2 P4 Si'
_chemical_formula_sum 'C25 H59 Mn N2 P4 Si'
_chemical_formula_weight 594.65
_space_group_crystal_system triclinic
_space_group_IT_number 2
_space_group_name_Hall '-P 1'
_space_group_name_H-M_alt 'P -1'
_symmetry_space_group_name_Hall '-P 1'
_symmetry_space_group_name_H-M 'P -1'
_atom_sites_solution_hydrogens mixed
_atom_sites_solution_primary direct
_audit_creation_date 17-10-17
_audit_creation_method 'STOE X-RED'
_audit_update_record
;
2019-08-09 deposited with the CCDC.    2019-10-23 downloaded from the CCDC.
;
_cell_angle_alpha 70.86(3)
_cell_angle_beta 84.97(3)
_cell_angle_gamma 87.74(3)
_cell_formula_units_Z 2
_cell_length_a 10.279(2)
_cell_length_b 12.666(3)
_cell_length_c 13.295(3)
_cell_measurement_reflns_used 9943
_cell_measurement_temperature 100
_cell_measurement_theta_max 29.39
_cell_measurement_theta_min 1.70
_cell_volume 1628.8(7)
_computing_cell_refinement 'STOE X-AREA'
_computing_data_collection 'STOE X-AREA'
_computing_data_reduction 'STOE X-RED'
_computing_molecular_graphics 'Olex2 (Dolomanov et al., 2009)'
_computing_publication_material 'Olex2 (Dolomanov et al., 2009)'
_computing_structure_refinement 'XL (Sheldrick, 2008)'
_computing_structure_solution 'ShelXS (Sheldrick, 2008)'
_diffrn_ambient_temperature 100
_diffrn_detector_area_resol_mean 6.67
_diffrn_detector_type STOE
_diffrn_measured_fraction_theta_full 0.990
_diffrn_measured_fraction_theta_max 0.988
_diffrn_measurement_details
;
237 frames, detector distance = 100 mm
;
_diffrn_measurement_device '2-circle goniometer'
_diffrn_measurement_device_type 'Stoe IPDS 2'
_diffrn_measurement_method 'rotation method'
_diffrn_radiation_collimation '0.5 mm diameter, monocapillary'
_diffrn_radiation_monochromator 'plane graphite'
_diffrn_radiation_polarisn_norm 0
_diffrn_radiation_type MoK\a
_diffrn_radiation_wavelength 0.71073
_diffrn_reflns_av_R_equivalents 0.0638
_diffrn_reflns_av_unetI/netI 0.1986
_diffrn_reflns_Laue_measured_fraction_full 0.990
_diffrn_reflns_Laue_measured_fraction_max 0.988
_diffrn_reflns_limit_h_max 13
_diffrn_reflns_limit_h_min -13
_diffrn_reflns_limit_k_max 16
_diffrn_reflns_limit_k_min -16
_diffrn_reflns_limit_l_max 16
_diffrn_reflns_limit_l_min -14
_diffrn_reflns_number 14976
_diffrn_reflns_point_group_measured_fraction_full 0.990
_diffrn_reflns_point_group_measured_fraction_max 0.988
_diffrn_reflns_theta_full 25.242
_diffrn_reflns_theta_max 27.000
_diffrn_reflns_theta_min 1.933
_diffrn_source
;                  
'sealed X-ray tube, 12 x 0.4 mm long-fine focus'
;
_diffrn_source_current 40
_diffrn_source_power 2.00
_diffrn_source_voltage 50
_diffrn_standards_number 0
_exptl_absorpt_coefficient_mu 0.655
_exptl_absorpt_correction_T_max 0.9384
_exptl_absorpt_correction_T_min 0.8803
_exptl_absorpt_correction_type integration
_exptl_absorpt_process_details
;
'X-SHAPE version 2.05 and X-RED32 version 1.10,
STOE & Cie GmbH: Darmstadt, Germany, 2004'
;
_exptl_crystal_colour red
_exptl_crystal_colour_primary red
_exptl_crystal_density_diffrn 1.212
_exptl_crystal_description block
_exptl_crystal_F_000 644
_exptl_crystal_size_max 0.5
_exptl_crystal_size_mid 0.3
_exptl_crystal_size_min 0.1
_refine_diff_density_max 0.409
_refine_diff_density_min -0.290
_refine_diff_density_rms 0.058
_refine_ls_extinction_method none
_refine_ls_goodness_of_fit_ref 0.590
_refine_ls_hydrogen_treatment mixed
_refine_ls_matrix_type full
_refine_ls_number_parameters 371
_refine_ls_number_reflns 7015
_refine_ls_number_restraints 52
_refine_ls_restrained_S_all 0.587
_refine_ls_R_factor_all 0.1071
_refine_ls_R_factor_gt 0.0363
_refine_ls_shift/su_max 0.001
_refine_ls_shift/su_mean 0.000
_refine_ls_structure_factor_coef Fsqd
_refine_ls_weighting_details 'w=1/[\s^2^(Fo^2^)] where P=(Fo^2^+2Fc^2^)/3'
_refine_ls_weighting_scheme calc
_refine_ls_wR_factor_gt 0.0407
_refine_ls_wR_factor_ref 0.0511
_reflns_Friedel_coverage 0.000
_reflns_number_gt 3543
_reflns_number_total 7015
_reflns_threshold_expression 'I > 2\s(I)'
_cod_data_source_file c9sc04513a3.cif
_cod_data_source_block MnHSinBu_NHC_iPr
_cod_original_cell_volume 1628.9(6)
_cod_database_code 1552515
_audit_contact_author 'J. Richter'
_shelx_shelxl_version_number 2016/6
_shelx_space_group_comment
;
The symmetry employed for this shelxl refinement is uniquely defined
by the following loop, which should always be used as a source of
symmetry information in preference to the above space-group names.
They are only intended as comments.
;
_olex2_refinement_description
;
1. Fixed Uiso
 At 1.2 times of:
  All C(H) groups, All C(H,H) groups
 At 1.5 times of:
  All C(H,H,H) groups
2. Restrained distances
 P4A-Mn1 \\sim Mn1-P3
 with sigma of 0.005
 P2A-Mn1 \\sim Mn1-P2
 with sigma of 0.005
 P1A-Mn1 \\sim Mn1-P4
 with sigma of 0.005
 P3A-Mn1 \\sim Mn1-P1
 with sigma of 0.005
3. Uiso/Uaniso restraints and constraints
Uanis(P1) = Uanis(P3A)
Uanis(P4) = Uanis(P1A)
Uanis(P2A) = Uanis(P2)
Uanis(C19) = Uanis(C17A)
Uanis(C18) = Uanis(C19A)
Uanis(C18A) = Uanis(C17)
Uanis(C24) = Uanis(C15A)
Uanis(C25) = Uanis(C14A)
Uanis(P1A) = Uanis(P4)
Uanis(P3) = Uanis(P4A)
Uanis(C21) = Uanis(C23A)
Uanis(C20) = Uanis(C24A)
Uanis(C22) = Uanis(C25A)
Uanis(C16A) = Uanis(C23)
Uanis(C15A) = Uanis(C24)
Uanis(C16) = Uanis(C22A)
Uanis(C21A) = Uanis(C15)
Uanis(C14) = Uanis(C20A)
4. Same fragment restrains
{P1, P2, C14, C15, C16, C17, C18, C19} sigma for 1-2: 0.002, 1-3: 0.004
as
{P1A, P2A, C14A, C15A, C16A, C17A, C18A, C19A}
{P1, P2, C14, C15, C16, C17, C18, C19} sigma for 1-2: 0.002, 1-3: 0.004
as
{P3A, P4A, C20A, C21A, C22A, C23A, C24A, C25A}
5. Others
 Sof(P1A)=Sof(P2A)=Sof(C14A)=Sof(H14B)=Sof(H14C)=Sof(H14A)=Sof(C15A)=Sof(H15A)=
 Sof(H15B)=Sof(H15C)=Sof(C16A)=Sof(H16A)=Sof(H16B)=Sof(C17A)=Sof(H17A)=
 Sof(H17B)=Sof(C18A)=Sof(H18C)=Sof(H18A)=Sof(H18B)=Sof(C19A)=Sof(H19A)=
 Sof(H19B)=Sof(H19C)=Sof(P3A)=Sof(P4A)=Sof(C20A)=Sof(H20A)=Sof(H20B)=Sof(H20C)=
 Sof(C21A)=Sof(H21A)=Sof(H21B)=Sof(H21C)=Sof(C22A)=Sof(H22A)=Sof(H22B)=
 Sof(C23A)=Sof(H23A)=Sof(H23B)=Sof(C24A)=Sof(H24A)=Sof(H24B)=Sof(H24C)=
 Sof(C25A)=Sof(H25A)=Sof(H25B)=Sof(H25C)=1-FVAR(1)
 Sof(P1)=Sof(P2)=Sof(P3)=Sof(P4)=Sof(C14)=Sof(H14D)=Sof(H14E)=Sof(H14F)=
 Sof(C15)=Sof(H15D)=Sof(H15E)=Sof(H15F)=Sof(C16)=Sof(H16C)=Sof(H16D)=Sof(C17)=
 Sof(H17C)=Sof(H17D)=Sof(C18)=Sof(H18D)=Sof(H18E)=Sof(H18F)=Sof(C19)=Sof(H19D)=
 Sof(H19E)=Sof(H19F)=Sof(C20)=Sof(H20D)=Sof(H20E)=Sof(H20F)=Sof(C21)=Sof(H21D)=
 Sof(H21E)=Sof(H21F)=Sof(C22)=Sof(H22C)=Sof(H22D)=Sof(C23)=Sof(H23C)=Sof(H23D)=
 Sof(C24)=Sof(H24D)=Sof(H24E)=Sof(H24F)=Sof(C25)=Sof(H25D)=Sof(H25E)=Sof(H25F)=
 FVAR(1)
6.a Ternary CH refined with riding coordinates:
 C4(H4), C7(H7)
6.b Secondary CH2 refined with riding coordinates:
 C10(H10A,H10B), C11(H11A,H11B), C12(H12A,H12B), C16(H16C,H16D), C17(H17C,
 H17D), C22(H22C,H22D), C23(H23C,H23D), C16A(H16A,H16B), C17A(H17A,H17B),
 C22A(H22A,H22B), C23A(H23A,H23B)
6.c Me refined with riding coordinates:
 C14A(H14B,H14C,H14A), C15A(H15A,H15B,H15C), C24A(H24A,H24B,H24C), C25A(H25A,
 H25B,H25C)
6.d Aromatic/amide H refined with riding coordinates:
 C2(H2), C3(H3)
6.e Idealised Me refined as rotating group:
 C5(H5A,H5B,H5C), C6(H6A,H6B,H6C), C8(H8A,H8B,H8C), C9(H9A,H9B,H9C), C13(H13A,
 H13B,H13C), C14(H14D,H14E,H14F), C15(H15D,H15E,H15F), C18(H18D,H18E,H18F),
 C19(H19D,H19E,H19F), C20(H20D,H20E,H20F), C21(H21D,H21E,H21F), C24(H24D,H24E,
 H24F), C25(H25D,H25E,H25F), C18A(H18C,H18A,H18B), C19A(H19A,H19B,H19C),
 C20A(H20A,H20B,H20C), C21A(H21A,H21B,H21C)
;
_olex2_submission_special_instructions 'No special instructions were received'

loop_
_space_group_symop_operation_xyz
'x, y, z'
'-x, -y, -z'

loop_
_atom_site_label
_atom_site_type_symbol
_atom_site_fract_x
_atom_site_fract_y
_atom_site_fract_z
_atom_site_U_iso_or_equiv
_atom_site_adp_type
_atom_site_occupancy
_atom_site_site_symmetry_order
_atom_site_calc_flag
_atom_site_refinement_flags_posn
_atom_site_refinement_flags_occupancy
_atom_site_disorder_assembly
_atom_site_disorder_group
Mn1 Mn 0.71520(4) 0.68319(4) 0.18449(4) 0.00896(11) Uani 1 1 d D . . .
H H 0.736(2) 0.802(2) 0.143(2) 0.019(7) Uiso 1 1 d . . . .
Si1 Si 0.66172(7) 0.73992(6) 0.33055(7) 0.01075(18) Uani 1 1 d . . . .
N1 N 0.4822(2) 0.93830(19) 0.3312(2) 0.0124(5) Uani 1 1 d . . . .
N2 N 0.6713(2) 0.98852(18) 0.25214(19) 0.0121(5) Uani 1 1 d . . . .
C1 C 0.5999(2) 0.8969(2) 0.3063(2) 0.0104(6) Uani 1 1 d . . . .
C2 C 0.4828(3) 1.0534(2) 0.2919(2) 0.0162(7) Uani 1 1 d . . . .
H2 H 0.413353 1.100724 0.298491 0.019 Uiso 1 1 calc R . . .
C3 C 0.6000(3) 1.0849(2) 0.2430(2) 0.0157(7) Uani 1 1 d . . . .
H3 H 0.628323 1.157788 0.209281 0.019 Uiso 1 1 calc R . . .
C4 C 0.8087(2) 0.9872(2) 0.2091(2) 0.0150(7) Uani 1 1 d . . . .
H4 H 0.835097 0.909052 0.221722 0.018 Uiso 1 1 calc R . . .
C5 C 0.8212(3) 1.0462(2) 0.0905(3) 0.0197(7) Uani 1 1 d . . . .
H5A H 0.766230 1.010892 0.056482 0.030 Uiso 1 1 calc GR . . .
H5B H 0.910356 1.042370 0.063489 0.030 Uiso 1 1 calc GR . . .
H5C H 0.795000 1.123041 0.075839 0.030 Uiso 1 1 calc GR . . .
C6 C 0.8948(3) 1.0354(3) 0.2705(3) 0.0238(8) Uani 1 1 d . . . .
H6A H 0.872125 1.112571 0.258434 0.036 Uiso 1 1 calc GR . . .
H6B H 0.984750 1.029389 0.246439 0.036 Uiso 1 1 calc GR . . .
H6C H 0.881872 0.994555 0.345457 0.036 Uiso 1 1 calc GR . . .
C7 C 0.3687(2) 0.8739(2) 0.3928(3) 0.0158(7) Uani 1 1 d . . . .
H7 H 0.381808 0.795850 0.395855 0.019 Uiso 1 1 calc R . . .
C8 C 0.2429(3) 0.9175(3) 0.3389(3) 0.0278(8) Uani 1 1 d . . . .
H8A H 0.223408 0.991119 0.342097 0.042 Uiso 1 1 calc GR . . .
H8B H 0.172374 0.868472 0.375170 0.042 Uiso 1 1 calc GR . . .
H8C H 0.254021 0.920256 0.265643 0.042 Uiso 1 1 calc GR . . .
C9 C 0.3587(3) 0.8777(3) 0.5057(3) 0.0235(8) Uani 1 1 d . . . .
H9A H 0.436504 0.846033 0.539403 0.035 Uiso 1 1 calc GR . . .
H9B H 0.284343 0.835700 0.545302 0.035 Uiso 1 1 calc GR . . .
H9C H 0.348772 0.953924 0.504177 0.035 Uiso 1 1 calc GR . . .
C10 C 0.7764(3) 0.7325(2) 0.4398(2) 0.0152(7) Uani 1 1 d . . . .
H10A H 0.804387 0.655349 0.470143 0.018 Uiso 1 1 calc R . . .
H10B H 0.853640 0.775420 0.405416 0.018 Uiso 1 1 calc R . . .
C11 C 0.7241(3) 0.7736(2) 0.5322(2) 0.0181(7) Uani 1 1 d . . . .
H11A H 0.717070 0.854448 0.505500 0.022 Uiso 1 1 calc R . . .
H11B H 0.636831 0.744597 0.556461 0.022 Uiso 1 1 calc R . . .
C12 C 0.8074(3) 0.7398(3) 0.6276(3) 0.0276(8) Uani 1 1 d . . . .
H12A H 0.764581 0.766531 0.682819 0.033 Uiso 1 1 calc R . . .
H12B H 0.811290 0.658894 0.656213 0.033 Uiso 1 1 calc R . . .
C13 C 0.9450(3) 0.7834(3) 0.6031(3) 0.0443(11) Uani 1 1 d . . . .
H13A H 0.991238 0.751868 0.553610 0.066 Uiso 1 1 calc GR . . .
H13B H 0.988641 0.762810 0.667860 0.066 Uiso 1 1 calc GR . . .
H13C H 0.942679 0.863371 0.572255 0.066 Uiso 1 1 calc GR . . .
P1 P 0.78944(8) 0.68803(7) 0.02281(7) 0.0141(2) Uani 0.9543(14) 1 d D P A 1
P2 P 0.92181(8) 0.65041(8) 0.21946(10) 0.0138(2) Uani 0.9543(14) 1 d D P A 1
P3 P 0.51351(7) 0.71434(7) 0.14054(8) 0.0126(2) Uani 0.9543(14) 1 d D P A 1
P4 P 0.64501(8) 0.51545(7) 0.27452(7) 0.0134(2) Uani 0.9543(14) 1 d D P A 1
C14 C 0.7677(3) 0.8170(3) -0.0891(3) 0.0228(8) Uani 0.9543(14) 1 d D P A 1
H14D H 0.676512 0.828821 -0.100288 0.034 Uiso 0.9543(14) 1 calc GR P A 1
H14E H 0.814619 0.810562 -0.152518 0.034 Uiso 0.9543(14) 1 calc GR P A 1
H14F H 0.800489 0.879023 -0.072922 0.034 Uiso 0.9543(14) 1 calc GR P A 1
C15 C 0.7527(3) 0.5862(3) -0.0434(3) 0.0232(8) Uani 0.9543(14) 1 d D P A 1
H15D H 0.781227 0.512967 -0.001858 0.035 Uiso 0.9543(14) 1 calc GR P A 1
H15E H 0.797500 0.606909 -0.113386 0.035 Uiso 0.9543(14) 1 calc GR P A 1
H15F H 0.660307 0.585751 -0.049194 0.035 Uiso 0.9543(14) 1 calc GR P A 1
C16 C 0.9708(3) 0.6774(3) 0.0081(3) 0.0214(8) Uani 0.9543(14) 1 d D P A 1
H16C H 0.998166 0.644512 -0.046867 0.026 Uiso 0.9543(14) 1 calc R P A 1
H16D H 1.008939 0.751037 -0.011946 0.026 Uiso 0.9543(14) 1 calc R P A 1
C17 C 1.0145(3) 0.6046(3) 0.1146(3) 0.0172(8) Uani 0.9543(14) 1 d D P A 1
H17C H 1.107522 0.612553 0.117093 0.021 Uiso 0.9543(14) 1 calc R P A 1
H17D H 0.997017 0.526722 0.125601 0.021 Uiso 0.9543(14) 1 calc R P A 1
C18 C 1.0306(3) 0.7668(3) 0.2105(3) 0.0186(8) Uani 0.9543(14) 1 d D P A 1
H18D H 1.017393 0.827851 0.146510 0.028 Uiso 0.9543(14) 1 calc GR P A 1
H18E H 1.119880 0.741789 0.208994 0.028 Uiso 0.9543(14) 1 calc GR P A 1
H18F H 1.010811 0.791024 0.271493 0.028 Uiso 0.9543(14) 1 calc GR P A 1
C19 C 0.9877(3) 0.5462(3) 0.3366(3) 0.0236(8) Uani 0.9543(14) 1 d D P A 1
H19D H 0.956201 0.562639 0.400020 0.035 Uiso 0.9543(14) 1 calc GR P A 1
H19E H 1.081378 0.548731 0.328945 0.035 Uiso 0.9543(14) 1 calc GR P A 1
H19F H 0.959892 0.473039 0.341746 0.035 Uiso 0.9543(14) 1 calc GR P A 1
C20 C 0.4345(3) 0.8524(3) 0.1083(3) 0.0214(8) Uani 0.9543(14) 1 d . P A 1
H20D H 0.456993 0.888380 0.157655 0.032 Uiso 0.9543(14) 1 calc GR P A 1
H20E H 0.341522 0.844158 0.113491 0.032 Uiso 0.9543(14) 1 calc GR P A 1
H20F H 0.463749 0.897030 0.036953 0.032 Uiso 0.9543(14) 1 calc GR P A 1
C21 C 0.4511(3) 0.6789(3) 0.0288(3) 0.0181(8) Uani 0.9543(14) 1 d . P A 1
H21D H 0.495302 0.722903 -0.037539 0.027 Uiso 0.9543(14) 1 calc GR P A 1
H21E H 0.359014 0.694391 0.027153 0.027 Uiso 0.9543(14) 1 calc GR P A 1
H21F H 0.466783 0.600980 0.038879 0.027 Uiso 0.9543(14) 1 calc GR P A 1
C22 C 0.4018(3) 0.6237(3) 0.2473(3) 0.0219(7) Uani 0.9543(14) 1 d . P A 1
H22C H 0.390463 0.651854 0.307237 0.026 Uiso 0.9543(14) 1 calc R P A 1
H22D H 0.316936 0.622363 0.221079 0.026 Uiso 0.9543(14) 1 calc R P A 1
C23 C 0.4616(3) 0.5065(3) 0.2823(3) 0.0254(8) Uani 0.9543(14) 1 d . P A 1
H23C H 0.436871 0.466057 0.236476 0.031 Uiso 0.9543(14) 1 calc R P A 1
H23D H 0.428823 0.466162 0.355023 0.031 Uiso 0.9543(14) 1 calc R P A 1
C24 C 0.6672(3) 0.4476(3) 0.4178(3) 0.0204(7) Uani 0.9543(14) 1 d . P A 1
H24D H 0.758205 0.431288 0.427250 0.031 Uiso 0.9543(14) 1 calc GR P A 1
H24E H 0.618729 0.379465 0.444206 0.031 Uiso 0.9543(14) 1 calc GR P A 1
H24F H 0.636274 0.496877 0.456559 0.031 Uiso 0.9543(14) 1 calc GR P A 1
C25 C 0.6848(4) 0.3909(3) 0.2331(3) 0.0298(9) Uani 0.9543(14) 1 d . P A 1
H25D H 0.660220 0.404899 0.161868 0.045 Uiso 0.9543(14) 1 calc GR P A 1
H25E H 0.637865 0.327705 0.281057 0.045 Uiso 0.9543(14) 1 calc GR P A 1
H25F H 0.776937 0.375640 0.235083 0.045 Uiso 0.9543(14) 1 calc GR P A 1
H1 H 0.551(3) 0.693(2) 0.401(3) 0.036 Uiso 1 1 d R . . .
P1A P 0.7255(12) 0.5057(5) 0.2754(11) 0.0134(2) Uani 0.0457(14) 1 d D P A 2
P2A P 0.9279(7) 0.6780(11) 0.200(2) 0.0138(2) Uani 0.0457(14) 1 d D P A 2
C14A C 0.668(3) 0.402(3) 0.220(4) 0.0298(9) Uani 0.0457(14) 1 d D P A 2
H14B H 0.695698 0.423207 0.145664 0.045 Uiso 0.0457(14) 1 calc R P A 2
H14C H 0.704190 0.330113 0.256949 0.045 Uiso 0.0457(14) 1 calc R P A 2
H14A H 0.574549 0.399217 0.229828 0.045 Uiso 0.0457(14) 1 calc R P A 2
C15A C 0.658(3) 0.442(4) 0.4153(15) 0.0204(7) Uani 0.0457(14) 1 d D P A 2
H15A H 0.680135 0.487625 0.456694 0.031 Uiso 0.0457(14) 1 calc R P A 2
H15B H 0.564969 0.437760 0.417371 0.031 Uiso 0.0457(14) 1 calc R P A 2
H15C H 0.694610 0.368655 0.444492 0.031 Uiso 0.0457(14) 1 calc R P A 2
C16A C 0.8967(15) 0.4538(11) 0.294(3) 0.0254(8) Uani 0.0457(14) 1 d D P A 2
H16A H 0.899612 0.388725 0.357417 0.031 Uiso 0.0457(14) 1 calc R P A 2
H16B H 0.932160 0.432890 0.232784 0.031 Uiso 0.0457(14) 1 calc R P A 2
C17A C 0.9749(17) 0.5475(17) 0.304(2) 0.0236(8) Uani 0.0457(14) 1 d D P A 2
H17A H 1.067646 0.532660 0.294744 0.028 Uiso 0.0457(14) 1 calc R P A 2
H17B H 0.956008 0.554508 0.374761 0.028 Uiso 0.0457(14) 1 calc R P A 2
C18A C 1.039(4) 0.658(3) 0.090(2) 0.0172(8) Uani 0.0457(14) 1 d D P A 2
H18C H 0.989474 0.637108 0.042015 0.026 Uiso 0.0457(14) 1 calc GR P A 2
H18A H 1.102201 0.600990 0.118951 0.026 Uiso 0.0457(14) 1 calc GR P A 2
H18B H 1.083318 0.727171 0.051984 0.026 Uiso 0.0457(14) 1 calc GR P A 2
C19A C 1.030(4) 0.775(2) 0.235(3) 0.0186(8) Uani 0.0457(14) 1 d D P A 2
H19A H 1.004473 0.850577 0.197961 0.028 Uiso 0.0457(14) 1 calc GR P A 2
H19B H 1.120351 0.763928 0.213587 0.028 Uiso 0.0457(14) 1 calc GR P A 2
H19C H 1.020064 0.761146 0.310294 0.028 Uiso 0.0457(14) 1 calc GR P A 2
P3A P 0.7279(11) 0.7001(14) 0.0135(5) 0.0141(2) Uani 0.0457(14) 1 d D P A 2
P4A P 0.5041(5) 0.6798(17) 0.1721(10) 0.0126(2) Uani 0.0457(14) 1 d D P A 2
C20A C 0.810(3) 0.813(3) -0.095(3) 0.0228(8) Uani 0.0457(14) 1 d D P A 2
H20A H 0.804033 0.880506 -0.077656 0.034 Uiso 0.0457(14) 1 calc GR P A 2
H20B H 0.769070 0.823501 -0.160026 0.034 Uiso 0.0457(14) 1 calc GR P A 2
H20C H 0.900383 0.792839 -0.104796 0.034 Uiso 0.0457(14) 1 calc GR P A 2
C21A C 0.790(4) 0.580(3) -0.028(4) 0.0232(8) Uani 0.0457(14) 1 d D P A 2
H21A H 0.845338 0.534327 0.023726 0.035 Uiso 0.0457(14) 1 calc GR P A 2
H21B H 0.838123 0.607389 -0.096368 0.035 Uiso 0.0457(14) 1 calc GR P A 2
H21C H 0.717266 0.537057 -0.033044 0.035 Uiso 0.0457(14) 1 calc GR P A 2
C22A C 0.5641(16) 0.713(3) -0.0395(10) 0.0214(8) Uani 0.0457(14) 1 d D P A 2
H22A H 0.536927 0.791218 -0.064758 0.026 Uiso 0.0457(14) 1 calc R P A 2
H22B H 0.566813 0.684113 -0.098579 0.026 Uiso 0.0457(14) 1 calc R P A 2
C23A C 0.4699(15) 0.647(3) 0.0508(16) 0.0181(8) Uani 0.0457(14) 1 d D P A 2
H23A H 0.481744 0.567860 0.062557 0.022 Uiso 0.0457(14) 1 calc R P A 2
H23B H 0.380583 0.667802 0.033809 0.022 Uiso 0.0457(14) 1 calc R P A 2
C24A C 0.425(5) 0.820(2) 0.135(3) 0.0214(8) Uani 0.0457(14) 1 d D P A 2
H24A H 0.483743 0.873560 0.086011 0.032 Uiso 0.0457(14) 1 calc R P A 2
H24B H 0.346711 0.817939 0.100859 0.032 Uiso 0.0457(14) 1 calc R P A 2
H24C H 0.403619 0.840287 0.197533 0.032 Uiso 0.0457(14) 1 calc R P A 2
C25A C 0.368(4) 0.602(4) 0.262(2) 0.0219(7) Uani 0.0457(14) 1 d D P A 2
H25A H 0.392478 0.524505 0.290254 0.033 Uiso 0.0457(14) 1 calc R P A 2
H25B H 0.349319 0.631618 0.319532 0.033 Uiso 0.0457(14) 1 calc R P A 2
H25C H 0.292411 0.609270 0.222859 0.033 Uiso 0.0457(14) 1 calc R P A 2

loop_
_atom_site_aniso_label
_atom_site_aniso_U_11
_atom_site_aniso_U_22
_atom_site_aniso_U_33
_atom_site_aniso_U_23
_atom_site_aniso_U_13
_atom_site_aniso_U_12
Mn1 0.0092(2) 0.0086(2) 0.0093(3) -0.0031(2) -0.0009(2) -0.00071(19)
Si1 0.0124(4) 0.0096(4) 0.0096(5) -0.0023(4) -0.0007(4) 0.0003(3)
N1 0.0088(11) 0.0160(13) 0.0136(14) -0.0066(12) 0.0000(10) -0.0003(10)
N2 0.0121(12) 0.0102(12) 0.0146(15) -0.0046(12) -0.0025(11) 0.0016(10)
C1 0.0097(13) 0.0131(15) 0.0091(16) -0.0038(14) -0.0046(12) 0.0030(11)
C2 0.0174(15) 0.0118(15) 0.0223(19) -0.0093(15) -0.0047(14) 0.0060(12)
C3 0.0185(16) 0.0098(15) 0.0190(18) -0.0041(14) -0.0051(14) 0.0019(12)
C4 0.0114(14) 0.0148(16) 0.0192(18) -0.0058(15) -0.0016(13) -0.0002(12)
C5 0.0181(15) 0.0172(16) 0.0207(19) -0.0017(15) -0.0016(14) -0.0023(13)
C6 0.0189(16) 0.0285(19) 0.025(2) -0.0095(17) -0.0067(15) 0.0000(14)
C7 0.0115(14) 0.0135(16) 0.0238(19) -0.0093(15) 0.0030(13) 0.0002(12)
C8 0.0119(16) 0.049(2) 0.023(2) -0.0134(19) -0.0017(15) -0.0014(15)
C9 0.0210(16) 0.0251(18) 0.022(2) -0.0058(17) 0.0014(15) 0.0036(14)
C10 0.0201(15) 0.0138(16) 0.0116(17) -0.0036(14) -0.0054(13) 0.0033(12)
C11 0.0229(16) 0.0168(16) 0.0170(18) -0.0080(15) -0.0080(14) 0.0070(13)
C12 0.0367(19) 0.0301(19) 0.021(2) -0.0128(17) -0.0164(16) 0.0174(15)
C13 0.046(2) 0.048(2) 0.050(3) -0.025(2) -0.028(2) -0.0038(19)
P1 0.0161(5) 0.0154(4) 0.0121(5) -0.0063(4) 0.0005(4) -0.0023(4)
P2 0.0106(4) 0.0153(5) 0.0169(7) -0.0073(5) -0.0017(4) 0.0016(3)
P3 0.0124(4) 0.0138(6) 0.0110(5) -0.0024(4) -0.0034(4) 0.0002(3)
P4 0.0162(5) 0.0099(4) 0.0137(5) -0.0031(4) -0.0002(4) -0.0018(3)
C14 0.033(2) 0.0226(18) 0.0121(19) -0.0045(16) 0.0040(16) -0.0078(15)
C15 0.0253(19) 0.0278(19) 0.021(2) -0.0137(18) -0.0043(17) 0.0004(15)
C16 0.0188(17) 0.034(2) 0.015(2) -0.0133(18) 0.0069(15) -0.0075(15)
C17 0.0115(15) 0.0203(19) 0.023(2) -0.0118(18) -0.0006(14) -0.0003(14)
C18 0.0112(14) 0.0228(18) 0.025(2) -0.0127(17) -0.0022(15) 0.0026(12)
C19 0.0191(16) 0.0262(19) 0.025(2) -0.0085(18) -0.0021(15) 0.0066(14)
C20 0.0223(16) 0.0193(18) 0.025(2) -0.0082(17) -0.0123(16) 0.0081(15)
C21 0.0165(16) 0.0208(19) 0.0174(19) -0.0054(16) -0.0055(14) -0.0025(13)
C22 0.0081(16) 0.037(2) 0.020(2) -0.0073(18) -0.0030(14) -0.0032(14)
C23 0.0185(17) 0.026(2) 0.023(2) 0.0062(18) -0.0042(15) -0.0116(15)
C24 0.0261(17) 0.0205(17) 0.0119(18) -0.0013(15) -0.0023(14) -0.0030(14)
C25 0.053(2) 0.0132(17) 0.022(2) -0.0064(17) 0.0042(18) -0.0002(16)
P1A 0.0162(5) 0.0099(4) 0.0137(5) -0.0031(4) -0.0002(4) -0.0018(3)
P2A 0.0106(4) 0.0153(5) 0.0169(7) -0.0073(5) -0.0017(4) 0.0016(3)
C14A 0.053(2) 0.0132(17) 0.022(2) -0.0064(17) 0.0042(18) -0.0002(16)
C15A 0.0261(17) 0.0205(17) 0.0119(18) -0.0013(15) -0.0023(14) -0.0030(14)
C16A 0.0185(17) 0.026(2) 0.023(2) 0.0062(18) -0.0042(15) -0.0116(15)
C17A 0.0191(16) 0.0262(19) 0.025(2) -0.0085(18) -0.0021(15) 0.0066(14)
C18A 0.0115(15) 0.0203(19) 0.023(2) -0.0118(18) -0.0006(14) -0.0003(14)
C19A 0.0112(14) 0.0228(18) 0.025(2) -0.0127(17) -0.0022(15) 0.0026(12)
P3A 0.0161(5) 0.0154(4) 0.0121(5) -0.0063(4) 0.0005(4) -0.0023(4)
P4A 0.0124(4) 0.0138(6) 0.0110(5) -0.0024(4) -0.0034(4) 0.0002(3)
C20A 0.033(2) 0.0226(18) 0.0121(19) -0.0045(16) 0.0040(16) -0.0078(15)
C21A 0.0253(19) 0.0278(19) 0.021(2) -0.0137(18) -0.0043(17) 0.0004(15)
C22A 0.0188(17) 0.034(2) 0.015(2) -0.0133(18) 0.0069(15) -0.0075(15)
C23A 0.0165(16) 0.0208(19) 0.0174(19) -0.0054(16) -0.0055(14) -0.0025(13)
C24A 0.0223(16) 0.0193(18) 0.025(2) -0.0082(17) -0.0123(16) 0.0081(15)
C25A 0.0081(16) 0.037(2) 0.020(2) -0.0073(18) -0.0030(14) -0.0032(14)

loop_
_atom_type_symbol
_atom_type_description
_atom_type_scat_dispersion_real
_atom_type_scat_dispersion_imag
_atom_type_scat_source
C C 0.0033 0.0016 'International Tables Vol C Tables 4.2.6.8 and 6.1.1.4'
H H 0.0000 0.0000 'International Tables Vol C Tables 4.2.6.8 and 6.1.1.4'
Mn Mn 0.3368 0.7283 'International Tables Vol C Tables 4.2.6.8 and 6.1.1.4'
N N 0.0061 0.0033 'International Tables Vol C Tables 4.2.6.8 and 6.1.1.4'
P P 0.1023 0.0942 'International Tables Vol C Tables 4.2.6.8 and 6.1.1.4'
Si Si 0.0817 0.0704 'International Tables Vol C Tables 4.2.6.8 and 6.1.1.4'

loop_
_exptl_crystal_face_index_h
_exptl_crystal_face_index_k
_exptl_crystal_face_index_l
_exptl_crystal_face_perp_dist
-1 -3 3 0.1266
1 -3 -2 0.0623
3 3 2 0.0676
-1 1 -2 0.1516
-2 0 3 0.0840
1 0 0 0.0904
1 1 3 0.1226
-1 1 0 0.1242
-1 -3 -1 0.0804
2 0 -3 0.0968
-1 3 2 0.0723
1 3 -3 0.1326
-3 -3 -2 0.0931
1 -1 0 0.0694
0 2 3 0.1004
-1 -1 -3 0.1507
-1 0 0 0.0904
1 -1 2 0.1114
1 3 1 0.0640
0 -2 -3 0.1133

loop_
_geom_angle_atom_site_label_1
_geom_angle_atom_site_label_2
_geom_angle_atom_site_label_3
_geom_angle
Si1 Mn1 H 76.9(10)
P1 Mn1 H 83.7(10)
P1 Mn1 Si1 160.40(4)
P1 Mn1 P2 83.84(5)
P2 Mn1 H 91.5(10)
P2 Mn1 Si1 93.50(5)
P3 Mn1 H 88.7(10)
P3 Mn1 Si1 89.88(4)
P3 Mn1 P1 92.77(5)
P3 Mn1 P2 176.57(5)
P4 Mn1 H 165.3(10)
P4 Mn1 Si1 90.36(4)
P4 Mn1 P1 109.23(4)
P4 Mn1 P2 96.58(5)
P4 Mn1 P3 83.98(5)
P1A Mn1 H 164.0(11)
P1A Mn1 Si1 95.3(4)
P1A Mn1 P2A 84.1(2)
P1A Mn1 P3A 107.9(6)
P1A Mn1 P4A 93.2(6)
P2A Mn1 H 82.7(10)
P2A Mn1 Si1 94.7(8)
P3A Mn1 H 82.6(11)
P3A Mn1 Si1 155.2(4)
P3A Mn1 P2A 96.5(8)
P4A Mn1 H 100.0(11)
P4A Mn1 Si1 86.0(4)
P4A Mn1 P2A 177.3(6)
P4A Mn1 P3A 83.9(2)
Mn1 Si1 H1 119.7(10)
C1 Si1 Mn1 118.51(9)
C1 Si1 H1 93.4(11)
C10 Si1 Mn1 125.20(8)
C10 Si1 C1 96.98(11)
C10 Si1 H1 96.2(12)
C1 N1 C2 110.0(2)
C1 N1 C7 126.9(2)
C2 N1 C7 123.1(2)
C1 N2 C3 111.2(2)
C1 N2 C4 125.2(2)
C3 N2 C4 123.6(2)
N1 C1 Si1 130.9(2)
N2 C1 Si1 124.50(18)
N2 C1 N1 104.4(2)
N1 C2 H2 126.1
C3 C2 N1 107.9(2)
C3 C2 H2 126.1
N2 C3 H3 126.7
C2 C3 N2 106.5(3)
C2 C3 H3 126.7
N2 C4 H4 107.7
N2 C4 C5 110.5(2)
N2 C4 C6 109.3(2)
C5 C4 H4 107.7
C5 C4 C6 113.6(2)
C6 C4 H4 107.7
C4 C5 H5A 109.5
C4 C5 H5B 109.5
C4 C5 H5C 109.5
H5A C5 H5B 109.5
H5A C5 H5C 109.5
H5B C5 H5C 109.5
C4 C6 H6A 109.5
C4 C6 H6B 109.5
C4 C6 H6C 109.5
H6A C6 H6B 109.5
H6A C6 H6C 109.5
H6B C6 H6C 109.5
N1 C7 H7 108.3
N1 C7 C8 111.0(3)
N1 C7 C9 110.0(2)
C8 C7 H7 108.3
C9 C7 H7 108.3
C9 C7 C8 110.9(2)
C7 C8 H8A 109.5
C7 C8 H8B 109.5
C7 C8 H8C 109.5
H8A C8 H8B 109.5
H8A C8 H8C 109.5
H8B C8 H8C 109.5
C7 C9 H9A 109.5
C7 C9 H9B 109.5
C7 C9 H9C 109.5
H9A C9 H9B 109.5
H9A C9 H9C 109.5
H9B C9 H9C 109.5
Si1 C10 H10A 107.8
Si1 C10 H10B 107.8
H10A C10 H10B 107.1
C11 C10 Si1 118.19(19)
C11 C10 H10A 107.8
C11 C10 H10B 107.8
C10 C11 H11A 108.6
C10 C11 H11B 108.6
H11A C11 H11B 107.6
C12 C11 C10 114.7(2)
C12 C11 H11A 108.6
C12 C11 H11B 108.6
C11 C12 H12A 108.6
C11 C12 H12B 108.6
H12A C12 H12B 107.6
C13 C12 C11 114.8(3)
C13 C12 H12A 108.6
C13 C12 H12B 108.6
C12 C13 H13A 109.5
C12 C13 H13B 109.5
C12 C13 H13C 109.5
H13A C13 H13B 109.5
H13A C13 H13C 109.5
H13B C13 H13C 109.5
C14 P1 Mn1 118.68(11)
C14 P1 C15 98.52(15)
C14 P1 C16 98.46(16)
C15 P1 Mn1 125.94(13)
C15 P1 C16 97.80(14)
C16 P1 Mn1 112.43(10)
C17 P2 Mn1 110.48(11)
C18 P2 Mn1 120.52(11)
C18 P2 C17 96.57(15)
C19 P2 Mn1 127.82(12)
C19 P2 C17 97.89(15)
C19 P2 C18 97.44(14)
C20 P3 Mn1 123.20(11)
C20 P3 C21 95.35(14)
C20 P3 C22 103.82(15)
C21 P3 Mn1 123.51(10)
C22 P3 Mn1 109.98(12)
C22 P3 C21 96.51(14)
C23 P4 Mn1 112.34(11)
C24 P4 Mn1 122.82(13)
C24 P4 C23 98.02(16)
C24 P4 C25 96.73(15)
C25 P4 Mn1 123.77(14)
C25 P4 C23 97.78(16)
P1 C14 H14D 109.5
P1 C14 H14E 109.5
P1 C14 H14F 109.5
H14D C14 H14E 109.5
H14D C14 H14F 109.5
H14E C14 H14F 109.5
P1 C15 H15D 109.5
P1 C15 H15E 109.5
P1 C15 H15F 109.5
H15D C15 H15E 109.5
H15D C15 H15F 109.5
H15E C15 H15F 109.5
P1 C16 H16C 110.3
P1 C16 H16D 110.3
H16C C16 H16D 108.5
C17 C16 P1 107.3(2)
C17 C16 H16C 110.3
C17 C16 H16D 110.3
P2 C17 H17C 110.2
P2 C17 H17D 110.2
C16 C17 P2 107.4(2)
C16 C17 H17C 110.2
C16 C17 H17D 110.2
H17C C17 H17D 108.5
P2 C18 H18D 109.5
P2 C18 H18E 109.5
P2 C18 H18F 109.5
H18D C18 H18E 109.5
H18D C18 H18F 109.5
H18E C18 H18F 109.5
P2 C19 H19D 109.5
P2 C19 H19E 109.5
P2 C19 H19F 109.5
H19D C19 H19E 109.5
H19D C19 H19F 109.5
H19E C19 H19F 109.5
P3 C20 H20D 109.5
P3 C20 H20E 109.5
P3 C20 H20F 109.5
H20D C20 H20E 109.5
H20D C20 H20F 109.5
H20E C20 H20F 109.5
P3 C21 H21D 109.5
P3 C21 H21E 109.5
P3 C21 H21F 109.5
H21D C21 H21E 109.5
H21D C21 H21F 109.5
H21E C21 H21F 109.5
P3 C22 H22C 110.1
P3 C22 H22D 110.1
H22C C22 H22D 108.5
C23 C22 P3 107.8(2)
C23 C22 H22C 110.1
C23 C22 H22D 110.1
P4 C23 H23C 109.7
P4 C23 H23D 109.7
C22 C23 P4 109.8(2)
C22 C23 H23C 109.7
C22 C23 H23D 109.7
H23C C23 H23D 108.2
P4 C24 H24D 109.5
P4 C24 H24E 109.5
P4 C24 H24F 109.5
H24D C24 H24E 109.5
H24D C24 H24F 109.5
H24E C24 H24F 109.5
P4 C25 H25D 109.5
P4 C25 H25E 109.5
P4 C25 H25F 109.5
H25D C25 H25E 109.5
H25D C25 H25F 109.5
H25E C25 H25F 109.5
C14A P1A Mn1 120.0(17)
C14A P1A C15A 98.5(3)
C14A P1A C16A 98.4(3)
C15A P1A Mn1 124.7(18)
C15A P1A C16A 97.8(3)
C16A P1A Mn1 112.5(3)
C17A P2A Mn1 110.6(4)
C18A P2A Mn1 118(2)
C18A P2A C17A 96.5(3)
C19A P2A Mn1 129.7(17)
C19A P2A C17A 97.9(3)
C19A P2A C18A 97.5(3)
P1A C14A H14B 109.5
P1A C14A H14C 109.5
P1A C14A H14A 109.5
H14B C14A H14C 109.5
H14B C14A H14A 109.5
H14C C14A H14A 109.5
P1A C15A H15A 109.5
P1A C15A H15B 109.5
P1A C15A H15C 109.5
H15A C15A H15B 109.5
H15A C15A H15C 109.5
H15B C15A H15C 109.5
P1A C16A H16A 110.3
P1A C16A H16B 110.3
H16A C16A H16B 108.5
C17A C16A P1A 107.2(3)
C17A C16A H16A 110.3
C17A C16A H16B 110.3
P2A C17A H17A 110.2
P2A C17A H17B 110.2
C16A C17A P2A 107.4(3)
C16A C17A H17A 110.2
C16A C17A H17B 110.2
H17A C17A H17B 108.5
P2A C18A H18C 109.5
P2A C18A H18A 109.5
P2A C18A H18B 109.5
H18C C18A H18A 109.5
H18C C18A H18B 109.5
H18A C18A H18B 109.5
P2A C19A H19A 109.5
P2A C19A H19B 109.5
P2A C19A H19C 109.5
H19A C19A H19B 109.5
H19A C19A H19C 109.5
H19B C19A H19C 109.5
C20A P3A Mn1 125.8(17)
C20A P3A C21A 98.5(3)
C20A P3A C22A 98.5(3)
C21A P3A Mn1 118.9(18)
C21A P3A C22A 97.8(3)
C22A P3A Mn1 112.3(3)
C23A P4A Mn1 110.7(4)
C24A P4A Mn1 114(2)
C24A P4A C23A 96.6(3)
C25A P4A Mn1 133.7(17)
C25A P4A C23A 97.9(3)
C25A P4A C24A 97.5(3)
P3A C20A H20A 109.5
P3A C20A H20B 109.5
P3A C20A H20C 109.5
H20A C20A H20B 109.5
H20A C20A H20C 109.5
H20B C20A H20C 109.5
P3A C21A H21A 109.5
P3A C21A H21B 109.5
P3A C21A H21C 109.5
H21A C21A H21B 109.5
H21A C21A H21C 109.5
H21B C21A H21C 109.5
P3A C22A H22A 110.3
P3A C22A H22B 110.3
H22A C22A H22B 108.5
C23A C22A P3A 107.2(3)
C23A C22A H22A 110.3
C23A C22A H22B 110.3
P4A C23A H23A 110.2
P4A C23A H23B 110.2
C22A C23A P4A 107.5(3)
C22A C23A H23A 110.2
C22A C23A H23B 110.2
H23A C23A H23B 108.5
P4A C24A H24A 109.5
P4A C24A H24B 109.5
P4A C24A H24C 109.5
H24A C24A H24B 109.5
H24A C24A H24C 109.5
H24B C24A H24C 109.5
P4A C25A H25A 109.5
P4A C25A H25B 109.5
P4A C25A H25C 109.5
H25A C25A H25B 109.5
H25A C25A H25C 109.5
H25B C25A H25C 109.5

loop_
_geom_bond_atom_site_label_1
_geom_bond_atom_site_label_2
_geom_bond_distance
Mn1 H 1.44(3)
Mn1 Si1 2.2990(10)
Mn1 P1 2.1991(11)
Mn1 P2 2.2082(11)
Mn1 P3 2.1892(11)
Mn1 P4 2.1838(12)
Mn1 P1A 2.179(5)
Mn1 P2A 2.211(5)
Mn1 P3A 2.205(5)
Mn1 P4A 2.194(5)
Si1 C1 1.994(3)
Si1 C10 1.926(3)
Si1 H1 1.42(3)
N1 C1 1.357(3)
N1 C2 1.379(3)
N1 C7 1.472(4)
N2 C1 1.353(3)
N2 C3 1.375(3)
N2 C4 1.478(3)
C2 H2 0.9300
C2 C3 1.328(4)
C3 H3 0.9300
C4 H4 0.9800
C4 C5 1.504(4)
C4 C6 1.523(3)
C5 H5A 0.9600
C5 H5B 0.9600
C5 H5C 0.9600
C6 H6A 0.9600
C6 H6B 0.9600
C6 H6C 0.9600
C7 H7 0.9800
C7 C8 1.528(4)
C7 C9 1.513(4)
C8 H8A 0.9600
C8 H8B 0.9600
C8 H8C 0.9600
C9 H9A 0.9600
C9 H9B 0.9600
C9 H9C 0.9600
C10 H10A 0.9700
C10 H10B 0.9700
C10 C11 1.532(3)
C11 H11A 0.9700
C11 H11B 0.9700
C11 C12 1.528(4)
C12 H12A 0.9700
C12 H12B 0.9700
C12 C13 1.508(4)
C13 H13A 0.9600
C13 H13B 0.9600
C13 H13C 0.9600
P1 C14 1.835(4)
P1 C15 1.850(3)
P1 C16 1.862(3)
P2 C17 1.855(3)
P2 C18 1.851(3)
P2 C19 1.841(3)
P3 C20 1.833(3)
P3 C21 1.857(3)
P3 C22 1.844(3)
P4 C23 1.885(3)
P4 C24 1.846(3)
P4 C25 1.854(3)
C14 H14D 0.9600
C14 H14E 0.9600
C14 H14F 0.9600
C15 H15D 0.9600
C15 H15E 0.9600
C15 H15F 0.9600
C16 H16C 0.9700
C16 H16D 0.9700
C16 C17 1.511(5)
C17 H17C 0.9700
C17 H17D 0.9700
C18 H18D 0.9600
C18 H18E 0.9600
C18 H18F 0.9600
C19 H19D 0.9600
C19 H19E 0.9600
C19 H19F 0.9600
C20 H20D 0.9600
C20 H20E 0.9600
C20 H20F 0.9600
C21 H21D 0.9600
C21 H21E 0.9600
C21 H21F 0.9600
C22 H22C 0.9700
C22 H22D 0.9700
C22 C23 1.525(5)
C23 H23C 0.9700
C23 H23D 0.9700
C24 H24D 0.9600
C24 H24E 0.9600
C24 H24F 0.9600
C25 H25D 0.9600
C25 H25E 0.9600
C25 H25F 0.9600
P1A C14A 1.835(4)
P1A C15A 1.850(3)
P1A C16A 1.862(4)
P2A C17A 1.855(4)
P2A C18A 1.852(4)
P2A C19A 1.841(4)
C14A H14B 0.9600
C14A H14C 0.9600
C14A H14A 0.9600
C15A H15A 0.9600
C15A H15B 0.9600
C15A H15C 0.9600
C16A H16A 0.9700
C16A H16B 0.9700
C16A C17A 1.511(5)
C17A H17A 0.9700
C17A H17B 0.9700
C18A H18C 0.9600
C18A H18A 0.9600
C18A H18B 0.9600
C19A H19A 0.9600
C19A H19B 0.9600
C19A H19C 0.9600
P3A C20A 1.835(4)
P3A C21A 1.850(3)
P3A C22A 1.862(4)
P4A C23A 1.855(4)
P4A C24A 1.851(4)
P4A C25A 1.841(4)
C20A H20A 0.9600
C20A H20B 0.9600
C20A H20C 0.9600
C21A H21A 0.9600
C21A H21B 0.9600
C21A H21C 0.9600
C22A H22A 0.9700
C22A H22B 0.9700
C22A C23A 1.511(5)
C23A H23A 0.9700
C23A H23B 0.9700
C24A H24A 0.9600
C24A H24B 0.9600
C24A H24C 0.9600
C25A H25A 0.9600
C25A H25B 0.9600
C25A H25C 0.9600
